data_4348146
loop_
_publ_author_name
'Ng, Chi-On'
'Cheng, Shun-Cheung'
'Chu, Wing-Kin'
'Tang, Kin-Man'
'Yiu, Shek-Man'
'Ko, Chi-Chiu'

_publ_section_title
;
 Luminescent Rhenium(I) Pyridyldiaminocarbene Complexes: Photophysics,
 Anion-Binding, and CO2-Capturing Properties.
;
_journal_issue 16
_journal_name_full 'Inorganic chemistry'
_journal_page_first 7969
_journal_page_last 7979
_journal_paper_doi 10.1021/acs.inorgchem.6b01017
_journal_volume 55
_journal_year 2016
_chemical_formula_moiety 'C70 H91 N7 Re, F6 P'
_chemical_formula_sum 'C70 H91 F6 N7 P Re'
_chemical_formula_weight 1361.67
_space_group_crystal_system monoclinic
_space_group_IT_number 14
_space_group_name_Hall '-P 2ybc'
_space_group_name_H-M_alt 'P 1 21/c 1'
_atom_sites_solution_hydrogens geom
_atom_sites_solution_primary direct
_atom_sites_solution_secondary difmap
_audit_creation_date
;
'Mon Feb 02 11:30:12 2015'
;
_audit_creation_method
;
CrysAlisPro, Oxford Diffraction Ltd.,
Version 1.171.35.21 (release 20-01-2012 CrysAlis171 .NET)
(compiled Jan 23 2012,18:06:46)
;
_cell_angle_alpha 90.0
_cell_angle_beta 99.9562(6)
_cell_angle_gamma 90.0
_cell_formula_units_Z 4
_cell_length_a 20.17588(14)
_cell_length_b 14.41572(10)
_cell_length_c 23.80992(16)
_cell_measurement_reflns_used 17281
_cell_measurement_temperature 193(2)
_cell_measurement_theta_max 71.6268
_cell_measurement_theta_min 3.5960
_cell_volume 6820.82(8)
_computing_cell_refinement
;
CrysAlisPro, Agilent Technologies,
Version 1.171.35.21 (release 20-01-2012 CrysAlis171 .NET)
(compiled Jan 23 2012,18:06:46)
;
_computing_data_collection
;
CrysAlisPro, Agilent Technologies,
Version 1.171.35.21 (release 20-01-2012 CrysAlis171 .NET)
(compiled Jan 23 2012,18:06:46)
;
_computing_data_reduction
;
CrysAlisPro, Agilent Technologies,
Version 1.171.35.21 (release 20-01-2012 CrysAlis171 .NET)
(compiled Jan 23 2012,18:06:46)
;
_computing_molecular_graphics 'Olex2 (Dolomanov et al., 2009)'
_computing_publication_material 'Olex2 (Dolomanov et al., 2009)'
_computing_structure_refinement 'XL (Sheldrick, 2008)'
_computing_structure_solution 'SHELXS-97 (Sheldrick, 1990)'
_diffrn_ambient_temperature 193(2)
_diffrn_detector_area_resol_mean 16.1270
_diffrn_measured_fraction_theta_full 0.984
_diffrn_measured_fraction_theta_max 0.984
_diffrn_measurement_details
;
#__ type_ start__ end____ width___ exp.time_
  1 omega   14.00   39.00   1.0000    2.5000
omega____ theta____ kappa____ phi______ frames
    -        0.0000 -104.0000 -156.0000 25

#__ type_ start__ end____ width___ exp.time_
  2 omega   -6.00   43.00   1.0000    2.5000
omega____ theta____ kappa____ phi______ frames
    -        0.0000 -104.0000 -124.0000 49

#__ type_ start__ end____ width___ exp.time_
  3 omega  -15.00   54.00   1.0000    2.5000
omega____ theta____ kappa____ phi______ frames
    -        0.0000   57.0000    0.0000 69

#__ type_ start__ end____ width___ exp.time_
  4 omega -122.00  -34.00   1.0000    8.0000
omega____ theta____ kappa____ phi______ frames
    -      -55.0000  -77.0000   30.0000 88

#__ type_ start__ end____ width___ exp.time_
  5 omega   74.00  125.00   1.0000    8.0000
omega____ theta____ kappa____ phi______ frames
    -       55.0000  125.0000    0.0000 51

#__ type_ start__ end____ width___ exp.time_
  6 omega   97.00  123.00   1.0000    8.0000
omega____ theta____ kappa____ phi______ frames
    -       55.0000   57.0000   30.0000 26

#__ type_ start__ end____ width___ exp.time_
  7 omega   85.00  124.00   1.0000    8.0000
omega____ theta____ kappa____ phi______ frames
    -       55.0000  125.0000  -90.0000 39

#__ type_ start__ end____ width___ exp.time_
  8 omega -103.00  -14.00   1.0000   16.0000
omega____ theta____ kappa____ phi______ frames
    -      -64.0000  111.0000 -150.0000 89

#__ type_ start__ end____ width___ exp.time_
  9 omega   38.00   66.00   1.0000   16.0000
omega____ theta____ kappa____ phi______ frames
    -      110.0000  -37.0000 -180.0000 28

#__ type_ start__ end____ width___ exp.time_
 10 omega   41.00   70.00   1.0000   16.0000
omega____ theta____ kappa____ phi______ frames
    -      110.0000  -37.0000  150.0000 29

#__ type_ start__ end____ width___ exp.time_
 11 omega   40.00   69.00   1.0000   16.0000
omega____ theta____ kappa____ phi______ frames
    -      110.0000  -25.0000 -120.0000 29

#__ type_ start__ end____ width___ exp.time_
 12 omega   41.00   75.00   1.0000   16.0000
omega____ theta____ kappa____ phi______ frames
    -      110.0000  -22.0000   14.0000 34

#__ type_ start__ end____ width___ exp.time_
 13 omega   39.00   65.00   1.0000   16.0000
omega____ theta____ kappa____ phi______ frames
    -      110.0000  -88.0000  -30.0000 26

#__ type_ start__ end____ width___ exp.time_
 14 omega   37.00   64.00   1.0000   16.0000
omega____ theta____ kappa____ phi______ frames
    -      110.0000  -25.0000   90.0000 27

#__ type_ start__ end____ width___ exp.time_
 15 omega  101.00  140.00   1.0000   16.0000
omega____ theta____ kappa____ phi______ frames
    -      110.0000  -77.0000   60.0000 39

#__ type_ start__ end____ width___ exp.time_
 16 omega   43.00   87.00   1.0000   16.0000
omega____ theta____ kappa____ phi______ frames
    -      110.0000 -104.0000   55.0000 44

#__ type_ start__ end____ width___ exp.time_
 17 omega   47.00   85.00   1.0000   16.0000
omega____ theta____ kappa____ phi______ frames
    -      110.0000  -77.0000   60.0000 38

#__ type_ start__ end____ width___ exp.time_
 18 omega   39.00   70.00   1.0000   16.0000
omega____ theta____ kappa____ phi______ frames
    -      110.0000  -37.0000   60.0000 31

#__ type_ start__ end____ width___ exp.time_
 19 omega   38.00   63.00   1.0000   16.0000
omega____ theta____ kappa____ phi______ frames
    -      110.0000  -37.0000 -150.0000 25

#__ type_ start__ end____ width___ exp.time_
 20 omega   38.00   69.00   1.0000   16.0000
omega____ theta____ kappa____ phi______ frames
    -      110.0000  -37.0000    0.0000 31

#__ type_ start__ end____ width___ exp.time_
 21 omega  123.00  166.00   1.0000   16.0000
omega____ theta____ kappa____ phi______ frames
    -      110.0000   63.0000  -30.0000 43

#__ type_ start__ end____ width___ exp.time_
 22 omega   40.00   79.00   1.0000   16.0000
omega____ theta____ kappa____ phi______ frames
    -      110.0000  -88.0000    0.0000 39

#__ type_ start__ end____ width___ exp.time_
 23 omega   92.00  142.00   1.0000   16.0000
omega____ theta____ kappa____ phi______ frames
    -      110.0000  -88.0000    0.0000 50

#__ type_ start__ end____ width___ exp.time_
 24 omega   39.00   72.00   1.0000   16.0000
omega____ theta____ kappa____ phi______ frames
    -      110.0000  -25.0000  -90.0000 33

#__ type_ start__ end____ width___ exp.time_
 25 omega   41.00   71.00   1.0000   16.0000
omega____ theta____ kappa____ phi______ frames
    -      110.0000  -50.0000 -120.0000 30
;
_diffrn_measurement_device_type 'Xcalibur, Sapphire3, Gemini ultra'
_diffrn_measurement_method '\w scans'
_diffrn_orient_matrix_UB_11 -0.0730604000
_diffrn_orient_matrix_UB_12 0.0285525000
_diffrn_orient_matrix_UB_13 0.0024334000
_diffrn_orient_matrix_UB_21 0.0147097000
_diffrn_orient_matrix_UB_22 0.0986610000
_diffrn_orient_matrix_UB_23 -0.0195070000
_diffrn_orient_matrix_UB_31 -0.0214387000
_diffrn_orient_matrix_UB_32 -0.0294687000
_diffrn_orient_matrix_UB_33 -0.0626639000
_diffrn_radiation_monochromator mirror
_diffrn_radiation_type CuK\a
_diffrn_radiation_wavelength 1.54178
_diffrn_reflns_av_R_equivalents 0.0206
_diffrn_reflns_av_unetI/netI 0.0429
_diffrn_reflns_limit_h_max 24
_diffrn_reflns_limit_h_min -24
_diffrn_reflns_limit_k_max 16
_diffrn_reflns_limit_k_min -17
_diffrn_reflns_limit_l_max 19
_diffrn_reflns_limit_l_min -29
_diffrn_reflns_number 29928
_diffrn_reflns_theta_full 71.76
_diffrn_reflns_theta_max 71.76
_diffrn_reflns_theta_min 3.60
_diffrn_source 'Enhance Ultra (Cu) X-ray Source'
_exptl_absorpt_coefficient_mu 4.201
_exptl_absorpt_correction_T_max 1.00000
_exptl_absorpt_correction_T_min 0.69746
_exptl_absorpt_correction_type multi-scan
_exptl_absorpt_process_details
;
CrysAlisPro, Agilent Technologies,
Version 1.171.35.21 (release 20-01-2012 CrysAlis171 .NET)
(compiled Jan 23 2012,18:06:46)
Empirical absorption correction using spherical harmonics,
 implemented in SCALE3 ABSPACK scaling algorithm.
;
_exptl_crystal_colour yellow
_exptl_crystal_density_diffrn 1.326
_exptl_crystal_density_method 'not measured'
_exptl_crystal_description irregular
_exptl_crystal_F_000 2816
_exptl_crystal_size_max 0.44
_exptl_crystal_size_mid 0.42
_exptl_crystal_size_min 0.21
_refine_diff_density_max 0.448
_refine_diff_density_min -0.928
_refine_diff_density_rms 0.103
_refine_ls_extinction_method none
_refine_ls_goodness_of_fit_ref 1.125
_refine_ls_hydrogen_treatment constr
_refine_ls_matrix_type full
_refine_ls_number_parameters 816
_refine_ls_number_reflns 13141
_refine_ls_number_restraints 48
_refine_ls_restrained_S_all 1.126
_refine_ls_R_factor_all 0.0259
_refine_ls_R_factor_gt 0.0244
_refine_ls_shift/su_max 0.004
_refine_ls_shift/su_mean 0.000
_refine_ls_structure_factor_coef Fsqd
_refine_ls_weighting_details 'calc w=1/[\s^2^(Fo^2^)+(0.0311P)^2^+3.0329P] where P=(Fo^2^+2Fc^2^)/3'
_refine_ls_weighting_scheme calc
_refine_ls_wR_factor_gt 0.0620
_refine_ls_wR_factor_ref 0.0629
_reflns_number_gt 12456
_reflns_number_total 13141
_reflns_threshold_expression >2sigma(I)
_cod_data_source_file ic6b01017_si_002.cif
_cod_data_source_block 013015a_on
_cod_database_code 4348146
_cell_oxdiff_angle_alpha 89.9334(19)
_cell_oxdiff_angle_beta 99.9350(19)
_cell_oxdiff_angle_gamma 89.991(2)
_cell_oxdiff_length_a 20.1682(5)
_cell_oxdiff_length_b 14.4175(4)
_cell_oxdiff_length_c 23.8145(5)
_cell_oxdiff_measurement_reflns_used 17281
_cell_oxdiff_volume 6820.8(3)
_reflns_odcompleteness_completeness 98.31
_reflns_odcompleteness_iscentric 1
_reflns_odcompleteness_theta 71.63

loop_
_space_group_symop_id
_space_group_symop_operation_xyz
1 'x, y, z'
2 '-x, y+1/2, -z+1/2'
3 '-x, -y, -z'
4 'x, -y-1/2, z-1/2'

loop_
_atom_site_label
_atom_site_type_symbol
_atom_site_fract_x
_atom_site_fract_y
_atom_site_fract_z
_atom_site_U_iso_or_equiv
_atom_site_adp_type
_atom_site_occupancy
_atom_site_symmetry_multiplicity
_atom_site_calc_flag
_atom_site_disorder_assembly
_atom_site_disorder_group
_atom_site_refinement_flags_posn
_atom_site_refinement_flags_adp
Re1 Re 0.732838(4) 0.283380(5) 0.519100(3) 0.01753(4) Uani 1 1 d . . . .
P1 P 0.72891(3) 0.63715(4) 0.72596(3) 0.03701(14) Uani 1 1 d . . . .
F1 F 0.77139(14) 0.55172(16) 0.75199(10) 0.0958(8) Uani 1 1 d . . . .
F2 F 0.68434(12) 0.71983(15) 0.69688(12) 0.0863(8) Uani 1 1 d . . . .
F3 F 0.78636(13) 0.70447(19) 0.75057(16) 0.1209(12) Uani 1 1 d . . . .
F4 F 0.76053(10) 0.62247(17) 0.66994(8) 0.0757(6) Uani 1 1 d . . . .
F5 F 0.66960(12) 0.56778(16) 0.70116(11) 0.0938(8) Uani 1 1 d . . . .
F6 F 0.69488(13) 0.64912(17) 0.78035(8) 0.0869(7) Uani 1 1 d . . . .
N1 N 0.61207(9) 0.25015(13) 0.41585(8) 0.0298(4) Uani 1 1 d . . . .
N2 N 0.74760(9) 0.06431(12) 0.53563(8) 0.0270(4) Uani 1 1 d . . . .
N3 N 0.86727(10) 0.30193(14) 0.61140(8) 0.0299(4) Uani 1 1 d . . . .
N4 N 0.70646(11) 0.49505(13) 0.48354(8) 0.0334(4) Uani 1 1 d . . . .
N5 N 0.82371(10) 0.27133(13) 0.42493(8) 0.0297(4) Uani 1 1 d . . . .
N6 N 0.66395(10) 0.28559(11) 0.58367(8) 0.0251(4) Uani 1 1 d . . . .
N7 N 0.71225(12) 0.41725(14) 0.63010(9) 0.0414(5) Uani 1 1 d . . . .
H7A H 0.7193 0.4331 0.5968 0.050 Uiso 1 1 d . . GR .
H7B H 0.6983 0.4646 0.6467 0.050 Uiso 1 1 d . . GR .
C1 C 0.65393(11) 0.26203(14) 0.45521(9) 0.0235(4) Uani 1 1 d . . . .
C2 C 0.74197(10) 0.14342(15) 0.53068(8) 0.0230(4) Uani 1 1 d . . . .
C3 C 0.81672(11) 0.29823(14) 0.57939(9) 0.0238(4) Uani 1 1 d . . . .
C4 C 0.71849(10) 0.42059(14) 0.50055(8) 0.0239(4) Uani 1 1 d . . . .
C5 C 0.79053(11) 0.27611(13) 0.46132(8) 0.0222(4) Uani 1 1 d . . . .
C6 C 0.66508(12) 0.35050(16) 0.62501(9) 0.0300(5) Uani 1 1 d . . . .
C7 C 0.61924(14) 0.3471(2) 0.66375(11) 0.0432(6) Uani 1 1 d . . . .
H7 H 0.6205 0.3937 0.6921 0.052 Uiso 1 1 calc . . R .
C8 C 0.57380(16) 0.2778(2) 0.66057(14) 0.0536(8) Uani 1 1 d . . . .
H8 H 0.5430 0.2753 0.6866 0.064 Uiso 1 1 calc . . R .
C9 C 0.57257(16) 0.2096(2) 0.61841(15) 0.0535(8) Uani 1 1 d . . . .
H9 H 0.5413 0.1599 0.6153 0.064 Uiso 1 1 calc . . R .
C10 C 0.61751(13) 0.21670(17) 0.58197(12) 0.0382(6) Uani 1 1 d . . . .
H10 H 0.6164 0.1704 0.5534 0.046 Uiso 1 1 calc . . R .
C11 C 0.56288(11) 0.22912(16) 0.36885(9) 0.0284(4) Uani 1 1 d . . . .
C12 C 0.54999(12) 0.13551(17) 0.35595(10) 0.0345(5) Uani 1 1 d . . . .
C13 C 0.49911(14) 0.1175(2) 0.30976(11) 0.0453(6) Uani 1 1 d . . . .
H13 H 0.4890 0.0550 0.2988 0.054 Uiso 1 1 calc . . R .
C14 C 0.46325(14) 0.1876(2) 0.27963(11) 0.0504(7) Uani 1 1 d . . . .
H14 H 0.4277 0.1728 0.2493 0.061 Uiso 1 1 calc . . R .
C15 C 0.47797(14) 0.2793(2) 0.29272(11) 0.0446(6) Uani 1 1 d . . . .
H15 H 0.4530 0.3269 0.2710 0.054 Uiso 1 1 calc . . R .
C16 C 0.52913(12) 0.30279(18) 0.33752(10) 0.0340(5) Uani 1 1 d . . . .
C17 C 0.58892(14) 0.06034(18) 0.39183(13) 0.0465(6) Uani 1 1 d . . . .
H17 H 0.6347 0.0859 0.4067 0.056 Uiso 1 1 calc . . R .
C18 C 0.5989(2) -0.0274(2) 0.35836(19) 0.0799(11) Uani 1 1 d . . . .
H18A H 0.5551 -0.0567 0.3451 0.120 Uiso 1 1 calc . . GR .
H18B H 0.6281 -0.0706 0.3830 0.120 Uiso 1 1 calc . . GR .
H18C H 0.6197 -0.0112 0.3254 0.120 Uiso 1 1 calc . . GR .
C19 C 0.5564(2) 0.0378(3) 0.44331(14) 0.0662(9) Uani 1 1 d . . . .
H19A H 0.5526 0.0945 0.4652 0.099 Uiso 1 1 calc . . GR .
H19B H 0.5842 -0.0075 0.4675 0.099 Uiso 1 1 calc . . GR .
H19C H 0.5115 0.0117 0.4304 0.099 Uiso 1 1 calc . . GR .
C20 C 0.55084(14) 0.40208(19) 0.35066(11) 0.0437(6) Uani 1 1 d . . . .
H20 H 0.5680 0.4061 0.3926 0.052 Uiso 1 1 calc . . R .
C21 C 0.60916(17) 0.4259(2) 0.3201(2) 0.0743(11) Uani 1 1 d . . . .
H21A H 0.6473 0.3849 0.3337 0.111 Uiso 1 1 calc . . GR .
H21B H 0.6227 0.4906 0.3282 0.111 Uiso 1 1 calc . . GR .
H21C H 0.5950 0.4177 0.2790 0.111 Uiso 1 1 calc . . GR .
C22 C 0.49517(17) 0.4735(2) 0.33636(15) 0.0609(8) Uani 1 1 d . . . .
H22A H 0.4798 0.4749 0.2950 0.091 Uiso 1 1 calc . . GR .
H22B H 0.5123 0.5348 0.3494 0.091 Uiso 1 1 calc . . GR .
H22C H 0.4575 0.4568 0.3554 0.091 Uiso 1 1 calc . . GR .
C23 C 0.75959(11) -0.03145(14) 0.54106(9) 0.0272(4) Uani 1 1 d . . . .
C24 C 0.78487(11) -0.07707(16) 0.49733(10) 0.0309(5) Uani 1 1 d . . . .
C25 C 0.79556(14) -0.17172(17) 0.50407(13) 0.0438(6) Uani 1 1 d . . . .
H25 H 0.8113 -0.2059 0.4749 0.053 Uiso 1 1 calc . . R .
C26 C 0.78386(17) -0.21707(17) 0.55222(16) 0.0547(8) Uani 1 1 d . . . .
H26 H 0.7926 -0.2817 0.5562 0.066 Uiso 1 1 calc . . R .
C27 C 0.75962(16) -0.16976(18) 0.59486(13) 0.0484(7) Uani 1 1 d . . . .
H27 H 0.7520 -0.2023 0.6278 0.058 Uiso 1 1 calc . . R .
C28 C 0.74626(12) -0.07554(16) 0.59026(10) 0.0349(5) Uani 1 1 d . . . .
C29 C 0.80109(13) -0.02331(17) 0.44662(10) 0.0362(5) Uani 1 1 d . . . .
H29 H 0.7639 0.0222 0.4347 0.043 Uiso 1 1 calc . . R .
C30 C 0.86666(13) 0.03156(18) 0.46355(11) 0.0404(6) Uani 1 1 d . . . .
H30A H 0.8619 0.0749 0.4943 0.061 Uiso 1 1 calc . . GR .
H30B H 0.8762 0.0663 0.4305 0.061 Uiso 1 1 calc . . GR .
H30C H 0.9037 -0.0115 0.4766 0.061 Uiso 1 1 calc . . GR .
C31 C 0.80650(18) -0.0845(3) 0.39527(13) 0.0610(8) Uani 1 1 d . . . .
H31A H 0.8444 -0.1274 0.4052 0.092 Uiso 1 1 calc . . GR .
H31B H 0.8139 -0.0454 0.3632 0.092 Uiso 1 1 calc . . GR .
H31C H 0.7648 -0.1198 0.3845 0.092 Uiso 1 1 calc . . GR .
C32 C 0.71418(16) -0.02399(18) 0.63419(12) 0.0470(7) Uani 1 1 d . . . .
H32 H 0.7240 0.0435 0.6306 0.056 Uiso 1 1 calc . . R .
C33 C 0.7415(3) -0.0527(2) 0.69524(14) 0.0793(12) Uani 1 1 d . . . .
H33A H 0.7312 -0.1183 0.7004 0.119 Uiso 1 1 calc . . GR .
H33B H 0.7205 -0.0148 0.7215 0.119 Uiso 1 1 calc . . GR .
H33C H 0.7903 -0.0436 0.7032 0.119 Uiso 1 1 calc . . GR .
C34 C 0.63815(19) -0.0364(3) 0.62092(18) 0.0759(11) Uani 1 1 d . . . .
H34A H 0.6216 -0.0193 0.5811 0.114 Uiso 1 1 calc . . GR .
H34B H 0.6170 0.0035 0.6461 0.114 Uiso 1 1 calc . . GR .
H34C H 0.6268 -0.1013 0.6270 0.114 Uiso 1 1 calc . . GR .
C35 C 0.93284(11) 0.30301(17) 0.64246(9) 0.0288(4) Uani 1 1 d . . . .
C36 C 0.95718(11) 0.38674(18) 0.66769(9) 0.0327(5) Uani 1 1 d . . . .
C37 C 1.02404(12) 0.3870(2) 0.69491(11) 0.0416(6) Uani 1 1 d . . . .
H37 H 1.0431 0.4426 0.7120 0.050 Uiso 1 1 calc . . R .
C38 C 1.06319(12) 0.3083(2) 0.69767(11) 0.0463(6) Uani 1 1 d . . . .
H38 H 1.1089 0.3107 0.7159 0.056 Uiso 1 1 calc . . R .
C39 C 1.03661(13) 0.2254(2) 0.67403(11) 0.0413(6) Uani 1 1 d . . . .
H39 H 1.0640 0.1714 0.6772 0.050 Uiso 1 1 calc . . R .
C40 C 0.97019(12) 0.22033(17) 0.64576(10) 0.0334(5) Uani 1 1 d . . . .
C41 C 0.91166(13) 0.47127(19) 0.66590(11) 0.0403(6) Uani 1 1 d . . . .
H41 H 0.8656 0.4477 0.6681 0.048 Uiso 1 1 calc . . R .
C42 C 0.93121(19) 0.5368(3) 0.71603(15) 0.0706(10) Uani 1 1 d . . . .
H42A H 0.9337 0.5022 0.7518 0.106 Uiso 1 1 calc . . GR .
H42B H 0.8974 0.5859 0.7144 0.106 Uiso 1 1 calc . . GR .
H42C H 0.9752 0.5645 0.7143 0.106 Uiso 1 1 calc . . GR .
C43 C 0.9063(2) 0.5235(2) 0.60954(15) 0.0732(11) Uani 1 1 d . . . .
H43A H 0.9506 0.5478 0.6056 0.110 Uiso 1 1 calc . . GR .
H43B H 0.8745 0.5751 0.6090 0.110 Uiso 1 1 calc . . GR .
H43C H 0.8903 0.4812 0.5779 0.110 Uiso 1 1 calc . . GR .
C44 C 0.93807(14) 0.13095(19) 0.62134(10) 0.0413(6) Uani 1 1 d . . . .
H44 H 0.9098 0.1462 0.5837 0.050 Uiso 1 1 calc . . R .
C45 C 0.98778(19) 0.0561(2) 0.61089(15) 0.0648(9) Uani 1 1 d . . . .
H45A H 1.0184 0.0811 0.5869 0.097 Uiso 1 1 calc . . GR .
H45B H 0.9632 0.0032 0.5916 0.097 Uiso 1 1 calc . . GR .
H45C H 1.0138 0.0357 0.6474 0.097 Uiso 1 1 calc . . GR .
C46 C 0.89075(16) 0.0925(2) 0.65983(13) 0.0547(7) Uani 1 1 d . . . .
H46A H 0.9165 0.0796 0.6978 0.082 Uiso 1 1 calc . . GR .
H46B H 0.8699 0.0350 0.6433 0.082 Uiso 1 1 calc . . GR .
H46C H 0.8556 0.1383 0.6629 0.082 Uiso 1 1 calc . . GR .
C47 C 0.69115(13) 0.57427(15) 0.44940(9) 0.0324(5) Uani 1 1 d A . . .
C48 C 0.73110(13) 0.59260(15) 0.40807(10) 0.0336(5) Uani 1 1 d . . . .
C49 C 0.71161(15) 0.66736(17) 0.37209(11) 0.0422(6) Uani 1 1 d . . . .
H49 H 0.7371 0.6824 0.3434 0.051 Uiso 1 1 calc . . R .
C50 C 0.65603(17) 0.71995(17) 0.37729(13) 0.0484(7) Uani 1 1 d . . . .
H50 H 0.6432 0.7698 0.3516 0.058 Uiso 1 1 calc . . R .
C51 C 0.61897(17) 0.70122(19) 0.41915(14) 0.0533(8) Uani 1 1 d A . . .
H51 H 0.5814 0.7393 0.4224 0.064 Uiso 1 1 calc . . R .
C52 C 0.63512(15) 0.62763(18) 0.45692(12) 0.0460(6) Uani 1 1 d . . D .
C53 C 0.79412(14) 0.53689(18) 0.40462(11) 0.0416(6) Uani 1 1 d . . . .
H53 H 0.7910 0.4768 0.4250 0.050 Uiso 1 1 calc . . R .
C54 C 0.85597(17) 0.5884(3) 0.43499(15) 0.0684(9) Uani 1 1 d . . . .
H54A H 0.8585 0.6495 0.4174 0.103 Uiso 1 1 calc . . GR .
H54B H 0.8965 0.5527 0.4318 0.103 Uiso 1 1 calc . . GR .
H54C H 0.8527 0.5962 0.4753 0.103 Uiso 1 1 calc . . GR .
C55 C 0.80237(18) 0.5147(2) 0.34364(13) 0.0578(8) Uani 1 1 d . . . .
H55A H 0.7622 0.4822 0.3242 0.087 Uiso 1 1 calc . . GR .
H55B H 0.8419 0.4750 0.3442 0.087 Uiso 1 1 calc . . GR .
H55C H 0.8083 0.5724 0.3234 0.087 Uiso 1 1 calc . . GR .
C56 C 0.5921(2) 0.6047(4) 0.5021(2) 0.0404(11) Uani 0.70 1 d A 1 D U
H56 H 0.5942 0.5359 0.5079 0.048 Uiso 0.70 1 calc A 1 R .
C57 C 0.5189(2) 0.6310(5) 0.4879(2) 0.0755(16) Uani 0.70 1 d A 1 D U
H57A H 0.5148 0.6988 0.4859 0.113 Uiso 0.70 1 calc A 1 GR .
H57B H 0.4952 0.6075 0.5176 0.113 Uiso 0.70 1 calc A 1 GR .
H57C H 0.4991 0.6041 0.4510 0.113 Uiso 0.70 1 calc A 1 GR .
C58 C 0.6266(3) 0.6488(6) 0.5568(2) 0.087(2) Uani 0.70 1 d A 1 D U
H58A H 0.6727 0.6249 0.5666 0.131 Uiso 0.70 1 calc A 1 GR .
H58B H 0.6017 0.6340 0.5875 0.131 Uiso 0.70 1 calc A 1 GR .
H58C H 0.6279 0.7162 0.5519 0.131 Uiso 0.70 1 calc A 1 GR .
C56A C 0.6150(8) 0.6217(9) 0.5170(6) 0.059(4) Uani 0.30 1 d A 2 D U
H56A H 0.6532 0.5944 0.5444 0.071 Uiso 0.30 1 calc A 2 R .
C57A C 0.5604(10) 0.5513(12) 0.5040(8) 0.112(6) Uani 0.30 1 d A 2 D U
H57D H 0.5240 0.5761 0.4753 0.169 Uiso 0.30 1 calc A 2 GR .
H57E H 0.5429 0.5365 0.5389 0.169 Uiso 0.30 1 calc A 2 GR .
H57F H 0.5784 0.4949 0.4892 0.169 Uiso 0.30 1 calc A 2 GR .
C58A C 0.5910(6) 0.7102(8) 0.5429(5) 0.060(3) Uani 0.30 1 d A 2 D U
H58D H 0.6284 0.7544 0.5508 0.089 Uiso 0.30 1 calc A 2 GR .
H58E H 0.5752 0.6951 0.5784 0.089 Uiso 0.30 1 calc A 2 GR .
H58F H 0.5541 0.7380 0.5159 0.089 Uiso 0.30 1 calc A 2 GR .
C59 C 0.86882(12) 0.25787(16) 0.38794(9) 0.0299(5) Uani 1 1 d . . . .
C60 C 0.84308(13) 0.25035(17) 0.32924(10) 0.0351(5) Uani 1 1 d . . . .
C61 C 0.88950(17) 0.2355(2) 0.29345(12) 0.0518(7) Uani 1 1 d . . . .
H61 H 0.8742 0.2295 0.2536 0.062 Uiso 1 1 calc . . R .
C62 C 0.95708(18) 0.2295(3) 0.31458(14) 0.0618(9) Uani 1 1 d . . . .
H62 H 0.9878 0.2191 0.2891 0.074 Uiso 1 1 calc . . R .
C63 C 0.98118(15) 0.2382(2) 0.37240(13) 0.0492(7) Uani 1 1 d . . . .
H63 H 1.0282 0.2341 0.3861 0.059 Uiso 1 1 calc . . R .
C64 C 0.93747(12) 0.25299(17) 0.41076(10) 0.0336(5) Uani 1 1 d . . . .
C65 C 0.76809(14) 0.25655(19) 0.30771(10) 0.0399(5) Uani 1 1 d . . . .
H65 H 0.7495 0.3025 0.3324 0.048 Uiso 1 1 calc . . R .
C66 C 0.75091(18) 0.2917(2) 0.24648(12) 0.0551(8) Uani 1 1 d . . . .
H66A H 0.7769 0.3480 0.2424 0.083 Uiso 1 1 calc . . GR .
H66B H 0.7027 0.3059 0.2374 0.083 Uiso 1 1 calc . . GR .
H66C H 0.7620 0.2439 0.2204 0.083 Uiso 1 1 calc . . GR .
C67 C 0.73382(16) 0.1638(2) 0.31465(14) 0.0563(7) Uani 1 1 d . . . .
H67A H 0.7519 0.1163 0.2920 0.084 Uiso 1 1 calc . . GR .
H67B H 0.6852 0.1699 0.3015 0.084 Uiso 1 1 calc . . GR .
H67C H 0.7423 0.1457 0.3549 0.084 Uiso 1 1 calc . . GR .
C68 C 0.96119(13) 0.26396(19) 0.47432(11) 0.0378(5) Uani 1 1 d . . . .
H68 H 0.9286 0.2302 0.4942 0.045 Uiso 1 1 calc . . R .
C69 C 1.03035(17) 0.2228(3) 0.49479(16) 0.0648(9) Uani 1 1 d . . . .
H69A H 1.0300 0.1568 0.4847 0.097 Uiso 1 1 calc . . GR .
H69B H 1.0421 0.2295 0.5363 0.097 Uiso 1 1 calc . . GR .
H69C H 1.0637 0.2553 0.4766 0.097 Uiso 1 1 calc . . GR .
C70 C 0.96026(15) 0.3661(2) 0.49169(12) 0.0478(6) Uani 1 1 d . . . .
H70A H 0.9911 0.4014 0.4723 0.072 Uiso 1 1 calc . . GR .
H70B H 0.9745 0.3716 0.5331 0.072 Uiso 1 1 calc . . GR .
H70C H 0.9146 0.3908 0.4809 0.072 Uiso 1 1 calc . . GR .

loop_
_atom_site_aniso_label
_atom_site_aniso_U_11
_atom_site_aniso_U_22
_atom_site_aniso_U_33
_atom_site_aniso_U_23
_atom_site_aniso_U_13
_atom_site_aniso_U_12
Re1 0.02155(5) 0.01510(5) 0.01584(5) 0.00096(3) 0.00296(3) 0.00265(3)
P1 0.0502(4) 0.0274(3) 0.0342(3) -0.0027(2) 0.0093(3) -0.0040(3)
F1 0.132(2) 0.0768(15) 0.0857(15) 0.0410(12) 0.0397(15) 0.0514(15)
F2 0.0690(14) 0.0796(15) 0.1162(19) 0.0459(13) 0.0326(13) 0.0262(11)
F3 0.0652(15) 0.0943(19) 0.194(3) -0.071(2) -0.0038(18) -0.0268(13)
F4 0.0694(12) 0.1118(18) 0.0531(10) 0.0208(11) 0.0310(9) 0.0154(12)
F5 0.0793(14) 0.0834(15) 0.130(2) -0.0688(15) 0.0489(14) -0.0383(12)
F6 0.1219(19) 0.0981(17) 0.0485(10) -0.0127(11) 0.0366(12) 0.0216(15)
N1 0.0285(9) 0.0286(10) 0.0293(9) 0.0003(8) -0.0037(8) 0.0010(8)
N2 0.0347(9) 0.0165(9) 0.0299(9) 0.0016(7) 0.0064(7) 0.0045(7)
N3 0.0294(10) 0.0353(10) 0.0234(9) 0.0002(7) 0.0002(8) 0.0014(8)
N4 0.0488(12) 0.0192(9) 0.0324(10) 0.0085(8) 0.0074(8) 0.0034(8)
N5 0.0329(10) 0.0344(10) 0.0247(9) -0.0024(7) 0.0129(8) 0.0009(8)
N6 0.0294(9) 0.0212(9) 0.0262(9) 0.0028(6) 0.0094(7) 0.0063(7)
N7 0.0621(14) 0.0317(10) 0.0334(10) -0.0110(9) 0.0170(10) 0.0025(10)
C1 0.0278(10) 0.0175(9) 0.0257(10) 0.0013(8) 0.0056(8) 0.0029(8)
C2 0.0265(10) 0.0250(11) 0.0176(8) 0.0005(8) 0.0040(7) 0.0030(8)
C3 0.0311(11) 0.0199(9) 0.0211(9) -0.0002(7) 0.0064(8) 0.0035(8)
C4 0.0290(10) 0.0229(10) 0.0196(9) 0.0009(8) 0.0036(7) 0.0012(8)
C5 0.0270(10) 0.0192(9) 0.0184(9) 0.0014(7) -0.0018(8) 0.0004(7)
C6 0.0387(12) 0.0277(11) 0.0249(10) 0.0024(8) 0.0086(9) 0.0135(9)
C7 0.0513(15) 0.0488(15) 0.0337(12) 0.0030(11) 0.0190(11) 0.0208(13)
C8 0.0524(17) 0.0631(19) 0.0556(17) 0.0129(14) 0.0374(15) 0.0172(14)
C9 0.0443(16) 0.0510(17) 0.073(2) 0.0068(14) 0.0322(15) -0.0014(13)
C10 0.0355(13) 0.0333(13) 0.0491(15) -0.0003(10) 0.0169(11) -0.0015(10)
C11 0.0235(10) 0.0367(12) 0.0238(10) -0.0037(9) 0.0010(8) -0.0006(9)
C12 0.0309(11) 0.0378(13) 0.0359(12) -0.0052(10) 0.0093(9) -0.0057(10)
C13 0.0445(14) 0.0521(16) 0.0394(13) -0.0137(12) 0.0076(11) -0.0185(12)
C14 0.0394(14) 0.077(2) 0.0310(13) -0.0052(13) -0.0051(10) -0.0174(14)
C15 0.0334(13) 0.0644(19) 0.0326(13) 0.0053(12) -0.0042(10) 0.0008(12)
C16 0.0287(11) 0.0436(13) 0.0281(11) 0.0013(10) 0.0006(9) 0.0034(10)
C17 0.0435(14) 0.0318(13) 0.0622(17) -0.0014(12) 0.0037(12) -0.0037(11)
C18 0.096(3) 0.0383(17) 0.107(3) -0.0127(19) 0.022(2) 0.0081(18)
C19 0.079(2) 0.060(2) 0.0575(19) 0.0166(16) 0.0045(17) -0.0048(18)
C20 0.0470(15) 0.0385(14) 0.0414(13) 0.0031(11) -0.0044(11) 0.0098(12)
C21 0.0492(18) 0.0478(18) 0.129(3) -0.007(2) 0.023(2) -0.0081(15)
C22 0.0598(19) 0.0518(18) 0.071(2) 0.0165(16) 0.0118(16) 0.0196(15)
C23 0.0309(11) 0.0139(9) 0.0353(11) 0.0010(8) 0.0017(9) 0.0019(8)
C24 0.0293(11) 0.0245(11) 0.0383(12) -0.0040(9) 0.0041(9) 0.0010(9)
C25 0.0448(14) 0.0252(12) 0.0644(17) -0.0083(11) 0.0180(13) 0.0028(10)
C26 0.0643(19) 0.0164(12) 0.089(2) 0.0078(12) 0.0280(18) 0.0076(11)
C27 0.0617(17) 0.0247(12) 0.0624(17) 0.0144(12) 0.0210(14) 0.0000(12)
C28 0.0408(13) 0.0232(11) 0.0417(13) 0.0044(10) 0.0095(10) -0.0007(9)
C29 0.0427(13) 0.0341(12) 0.0316(11) -0.0024(10) 0.0063(10) 0.0060(10)
C30 0.0486(14) 0.0329(13) 0.0428(13) -0.0014(10) 0.0165(11) -0.0015(11)
C31 0.073(2) 0.068(2) 0.0417(15) -0.0201(15) 0.0100(14) -0.0048(17)
C32 0.076(2) 0.0261(12) 0.0445(14) 0.0043(11) 0.0253(14) -0.0024(12)
C33 0.145(4) 0.0501(19) 0.0449(17) 0.0025(15) 0.021(2) -0.015(2)
C34 0.070(2) 0.080(3) 0.090(3) -0.006(2) 0.050(2) 0.002(2)
C35 0.0237(10) 0.0434(12) 0.0188(9) 0.0039(9) 0.0026(8) 0.0000(9)
C36 0.0304(11) 0.0442(13) 0.0233(10) 0.0042(9) 0.0041(8) -0.0043(10)
C37 0.0323(12) 0.0535(16) 0.0377(13) 0.0041(11) 0.0020(10) -0.0123(11)
C38 0.0233(11) 0.0729(19) 0.0415(14) 0.0131(13) 0.0021(10) -0.0044(12)
C39 0.0318(12) 0.0569(17) 0.0362(13) 0.0141(11) 0.0087(10) 0.0108(11)
C40 0.0329(12) 0.0450(14) 0.0233(10) 0.0060(9) 0.0081(9) 0.0060(10)
C41 0.0395(13) 0.0421(14) 0.0375(13) -0.0057(11) 0.0018(10) -0.0031(11)
C42 0.065(2) 0.073(2) 0.069(2) -0.0331(19) -0.0018(17) 0.0036(18)
C43 0.111(3) 0.0501(19) 0.062(2) 0.0138(16) 0.026(2) 0.025(2)
C44 0.0480(14) 0.0431(14) 0.0315(12) -0.0007(10) 0.0030(10) 0.0106(12)
C45 0.079(2) 0.0541(19) 0.0619(19) -0.0044(15) 0.0122(17) 0.0253(17)
C46 0.0586(18) 0.0472(16) 0.0574(17) -0.0032(14) 0.0076(14) -0.0106(14)
C47 0.0483(13) 0.0176(10) 0.0298(11) 0.0083(8) 0.0028(9) 0.0004(9)
C48 0.0484(14) 0.0208(10) 0.0312(11) 0.0027(9) 0.0055(10) -0.0041(10)
C49 0.0605(16) 0.0292(12) 0.0379(13) 0.0100(10) 0.0115(11) -0.0035(11)
C50 0.0673(19) 0.0286(13) 0.0480(16) 0.0194(11) 0.0063(14) 0.0049(12)
C51 0.0629(19) 0.0326(13) 0.0662(19) 0.0201(13) 0.0165(15) 0.0161(13)
C52 0.0562(16) 0.0328(13) 0.0516(15) 0.0161(12) 0.0164(13) 0.0096(12)
C53 0.0539(16) 0.0294(12) 0.0442(14) 0.0064(10) 0.0158(12) 0.0020(11)
C54 0.0569(19) 0.075(2) 0.066(2) -0.0123(18) -0.0077(16) 0.0120(18)
C55 0.066(2) 0.0525(18) 0.0592(18) -0.0136(15) 0.0244(15) -0.0120(15)
C56 0.032(2) 0.038(2) 0.051(3) 0.0143(19) 0.0064(18) -0.0016(17)
C57 0.046(2) 0.114(5) 0.071(3) 0.026(3) 0.019(2) 0.020(3)
C58 0.086(4) 0.134(6) 0.044(3) -0.003(3) 0.016(2) -0.039(4)
C56A 0.067(7) 0.049(6) 0.065(8) 0.003(5) 0.020(6) 0.007(5)
C57A 0.141(13) 0.096(9) 0.118(11) -0.036(9) 0.071(10) -0.051(9)
C58A 0.057(6) 0.064(6) 0.063(7) -0.007(5) 0.027(5) 0.004(5)
C59 0.0391(12) 0.0266(11) 0.0276(11) -0.0007(9) 0.0160(9) -0.0003(9)
C60 0.0465(14) 0.0319(12) 0.0291(11) -0.0042(10) 0.0127(10) -0.0012(10)
C61 0.0620(19) 0.0650(19) 0.0329(13) -0.0095(13) 0.0211(13) 0.0010(15)
C62 0.062(2) 0.082(2) 0.0519(18) -0.0181(16) 0.0390(16) -0.0013(17)
C63 0.0378(14) 0.0584(17) 0.0564(17) -0.0103(14) 0.0222(13) 0.0004(13)
C64 0.0378(12) 0.0297(12) 0.0355(12) -0.0016(10) 0.0130(10) -0.0004(10)
C65 0.0495(15) 0.0383(13) 0.0316(12) -0.0029(10) 0.0060(10) 0.0003(12)
C66 0.070(2) 0.0549(18) 0.0364(15) 0.0020(12) -0.0018(14) -0.0045(15)
C67 0.0552(18) 0.0565(18) 0.0564(17) 0.0051(15) 0.0076(14) -0.0097(15)
C68 0.0355(13) 0.0411(13) 0.0371(13) 0.0014(11) 0.0071(10) -0.0013(10)
C69 0.0512(19) 0.074(2) 0.064(2) -0.0014(17) -0.0049(16) 0.0140(16)
C70 0.0534(16) 0.0481(16) 0.0429(14) -0.0100(12) 0.0111(12) -0.0078(13)

loop_
_atom_type_symbol
_atom_type_description
_atom_type_scat_dispersion_real
_atom_type_scat_dispersion_imag
_atom_type_scat_source
C C 0.0181 0.0091 'International Tables Vol C Tables 4.2.6.8 and 6.1.1.4'
H H 0.0000 0.0000 'International Tables Vol C Tables 4.2.6.8 and 6.1.1.4'
N N 0.0311 0.0180 'International Tables Vol C Tables 4.2.6.8 and 6.1.1.4'
Re Re -5.2083 5.8923 'International Tables Vol C Tables 4.2.6.8 and 6.1.1.4'
P P 0.2955 0.4335 'International Tables Vol C Tables 4.2.6.8 and 6.1.1.4'
F F 0.0727 0.0534 'International Tables Vol C Tables 4.2.6.8 and 6.1.1.4'

loop_
_geom_angle_atom_site_label_1
_geom_angle_atom_site_label_2
_geom_angle_atom_site_label_3
_geom_angle
C1 Re1 N6 90.98(8)
C1 Re1 C2 89.55(8)
C1 Re1 C3 175.18(8)
C1 Re1 C4 85.46(8)
C2 Re1 N6 88.49(7)
C3 Re1 N6 93.06(8)
C3 Re1 C2 87.94(8)
C3 Re1 C4 96.93(8)
C4 Re1 N6 93.04(7)
C4 Re1 C2 174.80(8)
C5 Re1 N6 177.24(7)
C5 Re1 C1 87.11(8)
C5 Re1 C2 89.50(8)
C5 Re1 C3 88.75(8)
C5 Re1 C4 88.80(8)
F1 P1 F2 176.86(16)
F1 P1 F4 87.46(12)
F1 P1 F5 88.71(16)
F1 P1 F6 92.71(13)
F2 P1 F4 90.77(13)
F2 P1 F5 88.68(15)
F3 P1 F1 91.18(17)
F3 P1 F2 91.44(16)
F3 P1 F4 91.05(16)
F3 P1 F5 179.50(18)
F3 P1 F6 91.40(17)
F4 P1 F5 89.43(12)
F6 P1 F2 88.95(13)
F6 P1 F4 177.54(14)
F6 P1 F5 88.12(13)
C1 N1 C11 175.9(2)
C2 N2 C23 175.6(2)
C3 N3 C35 170.9(2)
C4 N4 C47 165.4(2)
C5 N5 C59 171.6(2)
C6 N6 Re1 124.94(15)
C6 N6 C10 116.8(2)
C10 N6 Re1 118.29(15)
H7A N7 H7B 109.4
C6 N7 H7A 109.5
C6 N7 H7B 109.1
N1 C1 Re1 174.96(19)
N2 C2 Re1 177.97(18)
N3 C3 Re1 174.60(18)
N4 C4 Re1 171.68(18)
N5 C5 Re1 177.84(18)
N6 C6 C7 121.2(2)
N7 C6 N6 118.8(2)
N7 C6 C7 119.9(2)
C6 C7 H7 119.9
C8 C7 C6 120.3(2)
C8 C7 H7 119.9
C7 C8 H8 120.4
C7 C8 C9 119.1(2)
C9 C8 H8 120.4
C8 C9 H9 120.9
C10 C9 C8 118.1(3)
C10 C9 H9 120.9
N6 C10 C9 124.5(3)
N6 C10 H10 117.8
C9 C10 H10 117.8
N1 C11 C12 117.7(2)
N1 C11 C16 118.3(2)
C12 C11 C16 123.9(2)
C11 C12 C17 120.6(2)
C13 C12 C11 115.9(2)
C13 C12 C17 123.5(2)
C12 C13 H13 119.1
C14 C13 C12 121.7(3)
C14 C13 H13 119.1
C13 C14 H14 119.5
C13 C14 C15 121.0(2)
C15 C14 H14 119.5
C14 C15 H15 119.7
C14 C15 C16 120.6(3)
C16 C15 H15 119.7
C11 C16 C20 120.6(2)
C15 C16 C11 116.8(2)
C15 C16 C20 122.5(2)
C12 C17 H17 107.1
C12 C17 C18 113.6(3)
C12 C17 C19 110.7(2)
C18 C17 H17 107.1
C19 C17 H17 107.1
C19 C17 C18 110.9(3)
C17 C18 H18A 109.5
C17 C18 H18B 109.5
C17 C18 H18C 109.5
H18A C18 H18B 109.5
H18A C18 H18C 109.5
H18B C18 H18C 109.5
C17 C19 H19A 109.5
C17 C19 H19B 109.5
C17 C19 H19C 109.5
H19A C19 H19B 109.5
H19A C19 H19C 109.5
H19B C19 H19C 109.5
C16 C20 H20 107.4
C16 C20 C21 109.5(2)
C16 C20 C22 114.7(2)
C21 C20 H20 107.4
C22 C20 H20 107.4
C22 C20 C21 110.0(3)
C20 C21 H21A 109.5
C20 C21 H21B 109.5
C20 C21 H21C 109.5
H21A C21 H21B 109.5
H21A C21 H21C 109.5
H21B C21 H21C 109.5
C20 C22 H22A 109.5
C20 C22 H22B 109.5
C20 C22 H22C 109.5
H22A C22 H22B 109.5
H22A C22 H22C 109.5
H22B C22 H22C 109.5
C24 C23 N2 118.2(2)
C28 C23 N2 118.0(2)
C28 C23 C24 123.8(2)
C23 C24 C29 120.6(2)
C25 C24 C23 116.5(2)
C25 C24 C29 123.0(2)
C24 C25 H25 119.4
C26 C25 C24 121.2(2)
C26 C25 H25 119.4
C25 C26 H26 119.6
C25 C26 C27 120.8(2)
C27 C26 H26 119.6
C26 C27 H27 119.5
C26 C27 C28 121.0(3)
C28 C27 H27 119.5
C23 C28 C32 121.4(2)
C27 C28 C23 116.7(2)
C27 C28 C32 121.8(2)
C24 C29 H29 107.8
C24 C29 C30 110.4(2)
C24 C29 C31 113.4(2)
C30 C29 H29 107.8
C31 C29 H29 107.8
C31 C29 C30 109.3(2)
C29 C30 H30A 109.5
C29 C30 H30B 109.5
C29 C30 H30C 109.5
H30A C30 H30B 109.5
H30A C30 H30C 109.5
H30B C30 H30C 109.5
C29 C31 H31A 109.5
C29 C31 H31B 109.5
C29 C31 H31C 109.5
H31A C31 H31B 109.5
H31A C31 H31C 109.5
H31B C31 H31C 109.5
C28 C32 H32 107.7
C28 C32 C33 113.5(3)
C28 C32 C34 109.5(3)
C33 C32 H32 107.7
C33 C32 C34 110.6(3)
C34 C32 H32 107.7
C32 C33 H33A 109.5
C32 C33 H33B 109.5
C32 C33 H33C 109.5
H33A C33 H33B 109.5
H33A C33 H33C 109.5
H33B C33 H33C 109.5
C32 C34 H34A 109.5
C32 C34 H34B 109.5
C32 C34 H34C 109.5
H34A C34 H34B 109.5
H34A C34 H34C 109.5
H34B C34 H34C 109.5
N3 C35 C40 118.0(2)
C36 C35 N3 117.8(2)
C36 C35 C40 124.3(2)
C35 C36 C41 120.9(2)
C37 C36 C35 116.2(2)
C37 C36 C41 122.9(2)
C36 C37 H37 119.3
C38 C37 C36 121.5(3)
C38 C37 H37 119.3
C37 C38 H38 119.6
C37 C38 C39 120.7(2)
C39 C38 H38 119.6
C38 C39 H39 119.6
C38 C39 C40 120.8(2)
C40 C39 H39 119.6
C35 C40 C44 120.7(2)
C39 C40 C35 116.4(2)
C39 C40 C44 122.8(2)
C36 C41 H41 106.7
C36 C41 C43 111.7(2)
C42 C41 C36 113.7(2)
C42 C41 H41 106.7
C42 C41 C43 110.7(3)
C43 C41 H41 106.7
C41 C42 H42A 109.5
C41 C42 H42B 109.5
C41 C42 H42C 109.5
H42A C42 H42B 109.5
H42A C42 H42C 109.5
H42B C42 H42C 109.5
C41 C43 H43A 109.5
C41 C43 H43B 109.5
C41 C43 H43C 109.5
H43A C43 H43B 109.5
H43A C43 H43C 109.5
H43B C43 H43C 109.5
C40 C44 H44 107.3
C40 C44 C45 114.6(2)
C40 C44 C46 110.3(2)
C45 C44 H44 107.3
C45 C44 C46 109.6(3)
C46 C44 H44 107.3
C44 C45 H45A 109.5
C44 C45 H45B 109.5
C44 C45 H45C 109.5
H45A C45 H45B 109.5
H45A C45 H45C 109.5
H45B C45 H45C 109.5
C44 C46 H46A 109.5
C44 C46 H46B 109.5
C44 C46 H46C 109.5
H46A C46 H46B 109.5
H46A C46 H46C 109.5
H46B C46 H46C 109.5
C48 C47 N4 117.7(2)
C48 C47 C52 124.1(2)
C52 C47 N4 118.2(2)
C47 C48 C53 121.8(2)
C49 C48 C47 116.3(2)
C49 C48 C53 121.8(2)
C48 C49 H49 119.4
C50 C49 C48 121.3(2)
C50 C49 H49 119.4
C49 C50 H50 119.6
C51 C50 C49 120.8(2)
C51 C50 H50 119.6
C50 C51 H51 119.2
C50 C51 C52 121.5(3)
C52 C51 H51 119.2
C47 C52 C56 122.5(3)
C47 C52 C56A 115.5(6)
C51 C52 C47 116.0(2)
C51 C52 C56 121.4(3)
C51 C52 C56A 124.5(6)
C56 C52 C56A 21.8(5)
C48 C53 H53 107.9
C48 C53 C54 110.0(2)
C48 C53 C55 113.2(2)
C54 C53 H53 107.9
C54 C53 C55 109.9(3)
C55 C53 H53 107.9
C53 C54 H54A 109.5
C53 C54 H54B 109.5
C53 C54 H54C 109.5
H54A C54 H54B 109.5
H54A C54 H54C 109.5
H54B C54 H54C 109.5
C53 C55 H55A 109.5
C53 C55 H55B 109.5
C53 C55 H55C 109.5
H55A C55 H55B 109.5
H55A C55 H55C 109.5
H55B C55 H55C 109.5
C52 C56 H56 107.3
C57 C56 C52 116.1(4)
C57 C56 H56 107.3
C57 C56 C58 112.1(5)
C58 C56 C52 106.5(4)
C58 C56 H56 107.3
C52 C56A H56A 109.1
C57A C56A C52 98.5(11)
C57A C56A H56A 109.1
C57A C56A C58A 112.2(12)
C58A C56A C52 118.3(10)
C58A C56A H56A 109.1
C56A C57A H57D 109.5
C56A C57A H57E 109.5
C56A C57A H57F 109.5
H57D C57A H57E 109.5
H57D C57A H57F 109.5
H57E C57A H57F 109.5
C56A C58A H58D 109.5
C56A C58A H58E 109.5
C56A C58A H58F 109.5
H58D C58A H58E 109.5
H58D C58A H58F 109.5
H58E C58A H58F 109.5
N5 C59 C60 118.1(2)
N5 C59 C64 118.4(2)
C64 C59 C60 123.5(2)
C59 C60 C65 120.5(2)
C61 C60 C59 116.7(3)
C61 C60 C65 122.9(2)
C60 C61 H61 119.4
C62 C61 C60 121.2(3)
C62 C61 H61 119.4
C61 C62 H62 119.5
C61 C62 C63 121.0(3)
C63 C62 H62 119.5
C62 C63 H63 119.6
C62 C63 C64 120.9(3)
C64 C63 H63 119.6
C59 C64 C68 120.2(2)
C63 C64 C59 116.7(2)
C63 C64 C68 123.0(2)
C60 C65 H65 107.1
C60 C65 C66 113.1(2)
C60 C65 C67 110.9(2)
C66 C65 H65 107.1
C66 C65 C67 111.2(2)
C67 C65 H65 107.1
C65 C66 H66A 109.5
C65 C66 H66B 109.5
C65 C66 H66C 109.5
H66A C66 H66B 109.5
H66A C66 H66C 109.5
H66B C66 H66C 109.5
C65 C67 H67A 109.5
C65 C67 H67B 109.5
C65 C67 H67C 109.5
H67A C67 H67B 109.5
H67A C67 H67C 109.5
H67B C67 H67C 109.5
C64 C68 H68 107.5
C64 C68 C69 113.2(2)
C64 C68 C70 110.7(2)
C69 C68 H68 107.5
C69 C68 C70 110.1(2)
C70 C68 H68 107.5
C68 C69 H69A 109.5
C68 C69 H69B 109.5
C68 C69 H69C 109.5
H69A C69 H69B 109.5
H69A C69 H69C 109.5
H69B C69 H69C 109.5
C68 C70 H70A 109.5
C68 C70 H70B 109.5
C68 C70 H70C 109.5
H70A C70 H70B 109.5
H70A C70 H70C 109.5
H70B C70 H70C 109.5

loop_
_geom_bond_atom_site_label_1
_geom_bond_atom_site_label_2
_geom_bond_distance
Re1 N6 2.2440(18)
Re1 C1 2.026(2)
Re1 C2 2.040(2)
Re1 C3 2.032(2)
Re1 C4 2.036(2)
Re1 C5 1.952(2)
P1 F1 1.566(2)
P1 F2 1.579(2)
P1 F3 1.547(2)
P1 F4 1.5891(18)
P1 F5 1.593(2)
P1 F6 1.5767(19)
N1 C1 1.161(3)
N1 C11 1.395(3)
N2 C2 1.150(3)
N2 C23 1.404(3)
N3 C3 1.164(3)
N3 C35 1.400(3)
N4 C4 1.158(3)
N4 C47 1.405(3)
N5 C5 1.185(3)
N5 C59 1.385(3)
N6 C6 1.355(3)
N6 C10 1.361(3)
N7 H7A 0.8604
N7 H7B 0.8603
N7 C6 1.344(3)
C6 C7 1.415(3)
C7 H7 0.9500
C7 C8 1.348(4)
C8 H8 0.9500
C8 C9 1.403(5)
C9 H9 0.9500
C9 C10 1.363(4)
C10 H10 0.9500
C11 C12 1.398(3)
C11 C16 1.404(3)
C12 C13 1.393(3)
C12 C17 1.513(4)
C13 H13 0.9500
C13 C14 1.371(4)
C14 H14 0.9500
C14 C15 1.379(4)
C15 H15 0.9500
C15 C16 1.392(3)
C16 C20 1.514(4)
C17 H17 1.0000
C17 C18 1.526(4)
C17 C19 1.522(4)
C18 H18A 0.9800
C18 H18B 0.9800
C18 H18C 0.9800
C19 H19A 0.9800
C19 H19B 0.9800
C19 H19C 0.9800
C20 H20 1.0000
C20 C21 1.525(4)
C20 C22 1.518(4)
C21 H21A 0.9800
C21 H21B 0.9800
C21 H21C 0.9800
C22 H22A 0.9800
C22 H22B 0.9800
C22 H22C 0.9800
C23 C24 1.400(3)
C23 C28 1.399(3)
C24 C25 1.386(3)
C24 C29 1.517(3)
C25 H25 0.9500
C25 C26 1.375(4)
C26 H26 0.9500
C26 C27 1.381(4)
C27 H27 0.9500
C27 C28 1.385(3)
C28 C32 1.516(3)
C29 H29 1.0000
C29 C30 1.534(4)
C29 C31 1.526(3)
C30 H30A 0.9800
C30 H30B 0.9800
C30 H30C 0.9800
C31 H31A 0.9800
C31 H31B 0.9800
C31 H31C 0.9800
C32 H32 1.0000
C32 C33 1.520(4)
C32 C34 1.522(5)
C33 H33A 0.9800
C33 H33B 0.9800
C33 H33C 0.9800
C34 H34A 0.9800
C34 H34B 0.9800
C34 H34C 0.9800
C35 C36 1.399(3)
C35 C40 1.405(3)
C36 C37 1.392(3)
C36 C41 1.522(4)
C37 H37 0.9500
C37 C38 1.377(4)
C38 H38 0.9500
C38 C39 1.389(4)
C39 H39 0.9500
C39 C40 1.394(4)
C40 C44 1.512(4)
C41 H41 1.0000
C41 C42 1.519(4)
C41 C43 1.526(4)
C42 H42A 0.9800
C42 H42B 0.9800
C42 H42C 0.9800
C43 H43A 0.9800
C43 H43B 0.9800
C43 H43C 0.9800
C44 H44 1.0000
C44 C45 1.523(4)
C44 C46 1.537(4)
C45 H45A 0.9800
C45 H45B 0.9800
C45 H45C 0.9800
C46 H46A 0.9800
C46 H46B 0.9800
C46 H46C 0.9800
C47 C48 1.401(3)
C47 C52 1.404(4)
C48 C49 1.391(3)
C48 C53 1.518(4)
C49 H49 0.9500
C49 C50 1.377(4)
C50 H50 0.9500
C50 C51 1.372(4)
C51 H51 0.9500
C51 C52 1.392(4)
C52 C56 1.530(5)
C52 C56A 1.556(13)
C53 H53 1.0000
C53 C54 1.523(4)
C53 C55 1.524(4)
C54 H54A 0.9800
C54 H54B 0.9800
C54 H54C 0.9800
C55 H55A 0.9800
C55 H55B 0.9800
C55 H55C 0.9800
C56 H56 1.0000
C56 C57 1.506(6)
C56 C58 1.508(7)
C57 H57A 0.9800
C57 H57B 0.9800
C57 H57C 0.9800
C58 H58A 0.9800
C58 H58B 0.9800
C58 H58C 0.9800
C56A H56A 1.0000
C56A C57A 1.490(14)
C56A C58A 1.532(13)
C57A H57D 0.9800
C57A H57E 0.9800
C57A H57F 0.9800
C58A H58D 0.9800
C58A H58E 0.9800
C58A H58F 0.9800
C59 C60 1.409(3)
C59 C64 1.399(3)
C60 C61 1.387(4)
C60 C65 1.514(4)
C61 H61 0.9500
C61 C62 1.372(5)
C62 H62 0.9500
C62 C63 1.384(5)
C63 H63 0.9500
C63 C64 1.391(3)
C64 C68 1.515(3)
C65 H65 1.0000
C65 C66 1.526(4)
C65 C67 1.527(4)
C66 H66A 0.9800
C66 H66B 0.9800
C66 H66C 0.9800
C67 H67A 0.9800
C67 H67B 0.9800
C67 H67C 0.9800
C68 H68 1.0000
C68 C69 1.517(4)
C68 C70 1.531(4)
C69 H69A 0.9800
C69 H69B 0.9800
C69 H69C 0.9800
C70 H70A 0.9800
C70 H70B 0.9800
C70 H70C 0.9800
